data_4028686
loop_
_publ_author_name
'Seema Dhiman'
'S. S. V. Ramasastry'

_publ_section_title
;
 Acid Catalyzed Ring Transformation of Benzofurans to Tri- and
 Tetrasubstituted Furans
;
_journal_name_full 'Journal of Organic Chemistry'
_journal_page_first 10427
_journal_page_last 10436
_journal_paper_doi 10.1021/jo4018233
_journal_volume 78
_journal_year 2013
_chemical_formula_moiety 'C18 H22 O3'
_chemical_formula_sum 'C18 H22 O3'
_chemical_formula_weight 286.36
_space_group_crystal_system monoclinic
_space_group_IT_number 14
_space_group_name_Hall '-P 2yn'
_space_group_name_H-M_alt 'P 1 21/n 1'
_symmetry_space_group_name_Hall '-P 2yn'
_symmetry_space_group_name_H-M 'P 1 21/n 1'
_atom_sites_solution_hydrogens geom
_atom_sites_solution_primary direct
_atom_sites_solution_secondary difmap
_cell_angle_alpha 90
_cell_angle_beta 99.065(4)
_cell_angle_gamma 90
_cell_formula_units_Z 4
_cell_length_a 10.9516(7)
_cell_length_b 7.0293(4)
_cell_length_c 21.4714(13)
_cell_measurement_reflns_used 1079
_cell_measurement_temperature 150.(2)
_cell_measurement_theta_max 20.1697
_cell_measurement_theta_min 2.2442
_cell_volume 1632.27(17)
_computing_cell_refinement 'SAINT V7.68A (Bruker AXS, 2009)'
_computing_data_collection 'APEX2 (Bruker)'
_computing_data_reduction 'SAINT V7.68A (Bruker AXS, 2009)'
_computing_molecular_graphics 'SHELXTL (Bruker AXS)'
_computing_publication_material 'SHELXTL (Bruker AXS)'
_computing_structure_refinement 'SHELXL-97 (Sheldrick, 2008)'
_computing_structure_solution 'SHELXS-97 (Sheldrick, 2008)'
_diffrn_ambient_temperature 150.(2)
_diffrn_detector_area_resol_mean 8.3333
_diffrn_measured_fraction_theta_full 0.992
_diffrn_measured_fraction_theta_max 0.992
_diffrn_measurement_device_type 'Bruker Kappa APEX II'
_diffrn_measurement_method 'phi and omega scans'
_diffrn_radiation_monochromator graphite
_diffrn_radiation_type 'Mo K\a'
_diffrn_radiation_wavelength 0.71073
_diffrn_reflns_av_R_equivalents 0.0584
_diffrn_reflns_av_sigmaI/netI 0.0788
_diffrn_reflns_limit_h_max 12
_diffrn_reflns_limit_h_min -12
_diffrn_reflns_limit_k_max 7
_diffrn_reflns_limit_k_min -7
_diffrn_reflns_limit_l_max 23
_diffrn_reflns_limit_l_min -23
_diffrn_reflns_number 7874
_diffrn_reflns_theta_full 23.35
_diffrn_reflns_theta_max 23.35
_diffrn_reflns_theta_min 1.92
_diffrn_source 'fine focus'
_diffrn_source_type 'sealed tube'
_exptl_absorpt_coefficient_mu 0.078
_exptl_absorpt_correction_T_max 0.7449
_exptl_absorpt_correction_T_min 0.5813
_exptl_absorpt_correction_type multi-scan
_exptl_absorpt_process_details 'SADABS V2008/1 (Bruker AXS)'
_exptl_crystal_colour colourless
_exptl_crystal_density_diffrn 1.165
_exptl_crystal_description 'rod shaped'
_exptl_crystal_F_000 616
_exptl_crystal_size_max 0.200
_exptl_crystal_size_mid 0.100
_exptl_crystal_size_min 0.080
_refine_diff_density_max 0.471
_refine_diff_density_min -0.244
_refine_ls_extinction_method none
_refine_ls_goodness_of_fit_ref 1.031
_refine_ls_hydrogen_treatment undef
_refine_ls_matrix_type full
_refine_ls_number_parameters 195
_refine_ls_number_reflns 2359
_refine_ls_number_restraints 0
_refine_ls_restrained_S_all 1.031
_refine_ls_R_factor_all 0.1336
_refine_ls_R_factor_gt 0.0799
_refine_ls_shift/su_max 0.002
_refine_ls_shift/su_mean 0.000
_refine_ls_structure_factor_coef Fsqd
_refine_ls_weighting_details 'calc w=1/[\s^2^(Fo^2^)+(0.1206P)^2^+1.2929P] where P=(Fo^2^+2Fc^2^)/3'
_refine_ls_weighting_scheme calc
_refine_ls_wR_factor_gt 0.2048
_refine_ls_wR_factor_ref 0.2358
_reflns_number_gt 1423
_reflns_number_total 2359
_reflns_threshold_expression >2sigma(I)
_cod_data_source_file jo4018233_si_002_1.cif
_cod_data_source_block 2
_cod_database_code 4028686

loop_
_space_group_symop_operation_xyz
'x, y, z'
'-x+1/2, y+1/2, -z+1/2'
'-x, -y, -z'
'x-1/2, -y-1/2, z-1/2'

loop_
_atom_site_type_symbol
_atom_site_label
_atom_site_fract_x
_atom_site_fract_y
_atom_site_fract_z
_atom_site_U_iso_or_equiv
_atom_site_adp_type
_atom_site_calc_flag
_atom_site_refinement_flags
_atom_site_occupancy
O O1 0.6227(3) 0.1214(5) 0.10626(18) 0.0579(10) Uani d . 1
O O2 1.3813(3) 0.0922(5) 0.11349(18) 0.0618(11) Uani d . 1
H H2 1.4541 0.1182 0.1088 0.093 Uiso calc R 1
O O3 0.9885(3) 0.2186(4) 0.03766(14) 0.0442(9) Uani d . 1
C C1 1.3499(5) 0.5435(7) 0.1944(2) 0.0514(14) Uani d . 1
H H1 1.3983 0.6495 0.2108 0.062 Uiso calc R 1
C C2 1.4043(5) 0.3988(8) 0.1653(2) 0.0504(14) Uani d . 1
H H2A 1.4894 0.404 0.1615 0.06 Uiso calc R 1
C C3 1.3314(4) 0.2437(6) 0.14159(19) 0.0359(11) Uani d . 1
C C4 1.2072(4) 0.2348(6) 0.14576(19) 0.0368(11) Uani d . 1
C C5 1.1335(4) 0.0633(7) 0.1201(2) 0.0466(13) Uani d . 1
H H5A 1.1347 -0.0314 0.1543 0.056 Uiso calc R 1
H H5B 1.1739 0.0048 0.0867 0.056 Uiso calc R 1
C C6 1.0002(4) 0.1080(6) 0.0931(2) 0.0341(11) Uani d . 1
C C7 0.8915(4) 0.0715(6) 0.10905(19) 0.0326(11) Uani d . 1
C C8 0.8000(4) 0.1639(6) 0.06115(19) 0.0321(11) Uani d . 1
C C9 0.6668(5) 0.1734(7) 0.0607(3) 0.0484(13) Uani d . 1
C C10 0.5847(5) 0.2475(7) 0.0049(3) 0.0616(15) Uani d . 1
H H10A 0.4991 0.2479 0.013 0.092 Uiso calc R 1
H H10B 0.591 0.1664 -0.0316 0.092 Uiso calc R 1
H H10C 0.6095 0.3775 -0.0039 0.092 Uiso calc R 1
C C11 0.8681(4) -0.0503(6) 0.1637(2) 0.0391(12) Uani d . 1
H H11A 0.794 -0.0014 0.1795 0.047 Uiso calc R 1
H H11B 0.9392 -0.0372 0.1981 0.047 Uiso calc R 1
C C12 0.8487(5) -0.2627(7) 0.1481(2) 0.0514(14) Uani d . 1
H H12 0.9245 -0.3072 0.1319 0.062 Uiso calc R 1
C C13 0.7414(6) -0.3041(9) 0.0973(3) 0.083(2) Uani d . 1
H H13A 0.7411 -0.4397 0.0866 0.125 Uiso calc R 1
H H13B 0.749 -0.2282 0.0598 0.125 Uiso calc R 1
H H13C 0.6641 -0.2716 0.1124 0.125 Uiso calc R 1
C C14 0.8416(6) -0.3746(9) 0.2071(3) 0.0732(18) Uani d . 1
H H14A 0.7717 -0.3292 0.2265 0.11 Uiso calc R 1
H H14B 0.9184 -0.3579 0.2369 0.11 Uiso calc R 1
H H14C 0.8301 -0.5098 0.1966 0.11 Uiso calc R 1
C C15 1.2258(5) 0.5366(7) 0.1999(2) 0.0475(13) Uani d . 1
H H15 1.1889 0.6359 0.2205 0.057 Uiso calc R 1
C C16 1.1569(4) 0.3831(7) 0.17496(19) 0.0393(12) Uani d . 1
H H16 1.0713 0.3794 0.178 0.047 Uiso calc R 1
C C17 0.8674(5) 0.2485(7) 0.0198(2) 0.0459(13) Uani d . 1
C C18 0.8376(6) 0.3754(8) -0.0368(2) 0.0687(17) Uani d . 1
H H18A 0.823 0.5051 -0.0229 0.103 Uiso calc R 1
H H18B 0.7632 0.3283 -0.0638 0.103 Uiso calc R 1
H H18C 0.9071 0.3756 -0.0605 0.103 Uiso calc R 1

loop_
_atom_site_aniso_label
_atom_site_aniso_U_11
_atom_site_aniso_U_22
_atom_site_aniso_U_33
_atom_site_aniso_U_12
_atom_site_aniso_U_13
_atom_site_aniso_U_23
O1 0.036(2) 0.071(3) 0.070(2) 0.0047(17) 0.0178(18) -0.002(2)
O2 0.032(2) 0.069(3) 0.086(3) 0.0010(17) 0.0142(19) -0.016(2)
O3 0.042(2) 0.046(2) 0.0468(19) -0.0066(16) 0.0145(16) 0.0017(16)
C1 0.056(4) 0.053(3) 0.039(3) -0.002(3) -0.013(2) -0.014(3)
C2 0.034(3) 0.064(4) 0.050(3) -0.006(3) -0.004(2) -0.007(3)
C3 0.040(3) 0.034(3) 0.033(2) 0.010(2) 0.007(2) -0.001(2)
C4 0.035(3) 0.044(3) 0.032(2) -0.001(2) 0.006(2) 0.010(2)
C5 0.042(3) 0.041(3) 0.060(3) 0.002(2) 0.018(2) -0.001(2)
C6 0.035(3) 0.030(3) 0.038(3) -0.003(2) 0.011(2) 0.002(2)
C7 0.035(3) 0.032(3) 0.032(2) 0.004(2) 0.008(2) -0.004(2)
C8 0.032(3) 0.033(3) 0.031(2) -0.003(2) 0.006(2) -0.002(2)
C9 0.047(3) 0.037(3) 0.060(3) 0.004(2) 0.002(3) -0.017(3)
C10 0.045(3) 0.052(3) 0.079(4) 0.014(3) -0.020(3) -0.002(3)
C11 0.034(3) 0.051(3) 0.033(3) -0.004(2) 0.009(2) 0.003(2)
C12 0.060(4) 0.046(3) 0.050(3) -0.017(3) 0.015(3) 0.009(3)
C13 0.097(5) 0.054(4) 0.094(5) -0.007(3) 0.003(4) -0.002(3)
C14 0.084(5) 0.066(4) 0.073(4) -0.012(3) 0.019(3) 0.019(3)
C15 0.057(4) 0.053(3) 0.030(3) 0.007(3) 0.002(2) -0.004(2)
C16 0.040(3) 0.047(3) 0.033(3) 0.004(2) 0.011(2) 0.000(2)
C17 0.059(4) 0.037(3) 0.039(3) -0.007(3) 0.001(2) -0.002(2)
C18 0.100(5) 0.061(4) 0.043(3) -0.006(3) 0.008(3) 0.015(3)

loop_
_atom_type_symbol
_atom_type_description
_atom_type_scat_dispersion_real
_atom_type_scat_dispersion_imag
_atom_type_scat_source
C C 0.0033 0.0016 'International Tables Vol C Tables 4.2.6.8 and 6.1.1.4'
H H 0.0000 0.0000 'International Tables Vol C Tables 4.2.6.8 and 6.1.1.4'
O O 0.0106 0.0060 'International Tables Vol C Tables 4.2.6.8 and 6.1.1.4'

loop_
_geom_angle_atom_site_label_1
_geom_angle_atom_site_label_2
_geom_angle_atom_site_label_3
_geom_angle
C3 O2 H2 109.5
C17 O3 C6 106.5(3)
C2 C1 C15 120.9(5)
C2 C1 H1 119.5
C15 C1 H1 119.5
C1 C2 C3 118.6(4)
C1 C2 H2A 120.7
C3 C2 H2A 120.7
C4 C3 O2 117.1(4)
C4 C3 C2 121.6(4)
O2 C3 C2 121.3(4)
C16 C4 C3 117.7(4)
C16 C4 C5 122.9(4)
C3 C4 C5 119.4(4)
C4 C5 C6 113.7(4)
C4 C5 H5A 108.8
C6 C5 H5A 108.8
C4 C5 H5B 108.8
C6 C5 H5B 108.8
H5A C5 H5B 107.7
C7 C6 O3 111.2(4)
C7 C6 C5 135.7(4)
O3 C6 C5 113.0(3)
C6 C7 C8 106.1(4)
C6 C7 C11 125.9(4)
C8 C7 C11 128.0(4)
C17 C8 C9 127.9(4)
C17 C8 C7 105.5(4)
C9 C8 C7 126.6(4)
O1 C9 C8 120.4(5)
O1 C9 C10 119.5(5)
C8 C9 C10 120.1(5)
C9 C10 H10A 109.5
C9 C10 H10B 109.5
H10A C10 H10B 109.5
C9 C10 H10C 109.5
H10A C10 H10C 109.5
H10B C10 H10C 109.5
C7 C11 C12 114.7(4)
C7 C11 H11A 108.6
C12 C11 H11A 108.6
C7 C11 H11B 108.6
C12 C11 H11B 108.6
H11A C11 H11B 107.6
C13 C12 C14 111.9(4)
C13 C12 C11 114.4(4)
C14 C12 C11 110.4(4)
C13 C12 H12 106.6
C14 C12 H12 106.6
C11 C12 H12 106.6
C12 C13 H13A 109.5
C12 C13 H13B 109.5
H13A C13 H13B 109.5
C12 C13 H13C 109.5
H13A C13 H13C 109.5
H13B C13 H13C 109.5
C12 C14 H14A 109.5
C12 C14 H14B 109.5
H14A C14 H14B 109.5
C12 C14 H14C 109.5
H14A C14 H14C 109.5
H14B C14 H14C 109.5
C16 C15 C1 118.7(4)
C16 C15 H15 120.7
C1 C15 H15 120.7
C15 C16 C4 122.5(4)
C15 C16 H16 118.8
C4 C16 H16 118.8
O3 C17 C8 110.8(4)
O3 C17 C18 113.9(4)
C8 C17 C18 135.1(5)
C17 C18 H18A 109.5
C17 C18 H18B 109.5
H18A C18 H18B 109.5
C17 C18 H18C 109.5
H18A C18 H18C 109.5
H18B C18 H18C 109.5

loop_
_geom_bond_atom_site_label_1
_geom_bond_atom_site_label_2
_geom_bond_distance
O1 C9 1.213(6)
O2 C3 1.379(5)
O2 H2 0.84
O3 C17 1.338(6)
O3 C6 1.410(5)
C1 C2 1.376(7)
C1 C15 1.384(7)
C1 H1 0.95
C2 C3 1.399(6)
C2 H2A 0.95
C3 C4 1.378(6)
C4 C16 1.376(6)
C4 C5 1.506(6)
C5 C6 1.517(6)
C5 H5A 0.99
C5 H5B 0.99
C6 C7 1.315(6)
C7 C8 1.470(6)
C7 C11 1.506(6)
C8 C17 1.377(6)
C8 C9 1.459(6)
C9 C10 1.476(7)
C10 H10A 0.98
C10 H10B 0.98
C10 H10C 0.98
C11 C12 1.538(6)
C11 H11A 0.99
C11 H11B 0.99
C12 C13 1.500(8)
C12 C14 1.505(7)
C12 H12 1.0
C13 H13A 0.98
C13 H13B 0.98
C13 H13C 0.98
C14 H14A 0.98
C14 H14B 0.98
C14 H14C 0.98
C15 C16 1.376(6)
C15 H15 0.95
C16 H16 0.95
C17 C18 1.500(7)
C18 H18A 0.98
C18 H18B 0.98
C18 H18C 0.98
